data_7210457
loop_
_publ_author_name
'Mocilac, Pavle'
'Lough, Alan J.'
'Gallagher, John F.'

_publ_section_title
;
 Structures and conformational analysis of a 3 x 3 isomer grid of nine
 N-(fluorophenyl)pyridinecarboxamides
;
_journal_issue 6
_journal_name_full CrystEngComm
_journal_page_first 1899
_journal_paper_doi 10.1039/c0ce00326c
_journal_volume 13
_journal_year 2011
_chemical_formula_moiety 'C12 H9 F N2 O'
_chemical_formula_sum 'C12 H9 F N2 O'
_chemical_formula_weight 216.21
_chemical_melting_point 409
_chemical_name_common NppF
_chemical_name_systematic
;
?
;
_space_group_IT_number 2
_symmetry_cell_setting triclinic
_symmetry_space_group_name_Hall '-P 1'
_symmetry_space_group_name_H-M 'P -1'
_atom_sites_solution_hydrogens geom
_atom_sites_solution_primary direct
_atom_sites_solution_secondary difmap
_audit_creation_method SHELXL-97
_cell_angle_alpha 80.9694(18)
_cell_angle_beta 90.041(2)
_cell_angle_gamma 90.243(2)
_cell_formula_units_Z 4
_cell_length_a 5.4260(2)
_cell_length_b 7.4928(3)
_cell_length_c 24.0074(9)
_cell_measurement_reflns_used 7481
_cell_measurement_temperature 200(2)
_cell_measurement_theta_max 27.5
_cell_measurement_theta_min 2.55
_cell_volume 963.94(6)
_computing_cell_refinement 'DENZO-SMN (Otwinowski and Minor, 1997)'
_computing_data_collection 'kappaCCD Server software (Nonius, 1997)'
_computing_data_reduction 'DENZO-SMN (Otwinowski and Minor, 1997)'
_computing_molecular_graphics 'PLATON (Spek, 2003)'
_computing_publication_material 'SHELXL97 and PREP8 (Ferguson, 1998)'
_computing_structure_refinement 'SHELXL97 (Sheldrick, 2008) and SORTX (McArdle, 1995)'
_computing_structure_solution 'SHELXS97 (Sheldrick, 2008)'
_diffrn_ambient_temperature 200(2)
_diffrn_measured_fraction_theta_full 0.982
_diffrn_measured_fraction_theta_max 0.982
_diffrn_measurement_device 'Nonius KappaCCD'
_diffrn_measurement_method '\f, \w scans with \k offsets'
_diffrn_radiation_monochromator graphite
_diffrn_radiation_source 'fine-focus sealed X-ray tube'
_diffrn_radiation_type MoK\a
_diffrn_radiation_wavelength 0.71073
_diffrn_reflns_av_R_equivalents 0.0000
_diffrn_reflns_av_sigmaI/netI 0.0583
_diffrn_reflns_limit_h_max 7
_diffrn_reflns_limit_h_min -7
_diffrn_reflns_limit_k_max 9
_diffrn_reflns_limit_k_min -9
_diffrn_reflns_limit_l_max 31
_diffrn_reflns_limit_l_min -31
_diffrn_reflns_number 4341
_diffrn_reflns_theta_full 27.55
_diffrn_reflns_theta_max 27.55
_diffrn_reflns_theta_min 2.58
_exptl_absorpt_coefficient_mu 0.111
_exptl_absorpt_correction_T_max 0.991
_exptl_absorpt_correction_T_min 0.973
_exptl_absorpt_correction_type multi-scan
_exptl_absorpt_process_details '(SORTAV; Blessing, 1995)'
_exptl_crystal_colour colourless
_exptl_crystal_density_diffrn 1.490
_exptl_crystal_density_method 'not measured'
_exptl_crystal_description block
_exptl_crystal_F_000 448
_exptl_crystal_size_max 0.25
_exptl_crystal_size_mid 0.10
_exptl_crystal_size_min 0.08
_refine_diff_density_max 0.231
_refine_diff_density_min -0.232
_refine_diff_density_rms 0.049
_refine_ls_extinction_coef 0.018(5)
_refine_ls_extinction_expression Fc^*^=kFc[1+0.001xFc^2^\l^3^/sin(2\q)]^-1/4^
_refine_ls_extinction_method SHELXL
_refine_ls_goodness_of_fit_ref 1.034
_refine_ls_hydrogen_treatment mixed
_refine_ls_matrix_type full
_refine_ls_number_parameters 299
_refine_ls_number_reflns 4341
_refine_ls_number_restraints 0
_refine_ls_restrained_S_all 1.034
_refine_ls_R_factor_all 0.0760
_refine_ls_R_factor_gt 0.0510
_refine_ls_shift/su_max 0.000
_refine_ls_shift/su_mean 0.000
_refine_ls_structure_factor_coef Fsqd
_refine_ls_weighting_details 'w=1/[\s^2^(Fo^2^)+(0.0676P)^2^+0.2313P] where P=(Fo^2^+2Fc^2^)/3'
_refine_ls_weighting_scheme calc
_refine_ls_wR_factor_gt 0.1233
_refine_ls_wR_factor_ref 0.1420
_reflns_number_gt 3270
_reflns_number_total 4341
_reflns_threshold_expression I>2\s(I)
_cod_data_source_file c0ce00326c.txt
_cod_data_source_block NppF_[9-08]
_cod_depositor_comments
;
The following automatic conversions were performed:

'_symmetry_cell_setting' value 'Triclinic' changed to 'triclinic'
according to the built-in table from CIF Core dictionary named
'cif_core.dic' version 2.4.1 from 2010-06-29.

Automatic conversion script
Id: cif_fix_values 1891 2012-01-12 08:04:46Z andrius 
;
_cod_database_code 7210457

loop_
_symmetry_equiv_pos_as_xyz
'x, y, z'
'-x, -y, -z'

loop_
_atom_site_label
_atom_site_type_symbol
_atom_site_fract_x
_atom_site_fract_y
_atom_site_fract_z
_atom_site_U_iso_or_equiv
_atom_site_adp_type
_atom_site_occupancy
_atom_site_symmetry_multiplicity
_atom_site_calc_flag
_atom_site_refinement_flags
F14A F 0.8371(2) 0.57432(19) -0.24174(5) 0.0440(4) Uani 1 1 d .
O1A O 0.3904(3) 0.2496(2) -0.00080(7) 0.0445(4) Uani 1 1 d .
C1A C 0.6036(4) 0.2261(3) 0.01610(9) 0.0311(5) Uani 1 1 d .
N1A N 0.8045(3) 0.2674(2) -0.01707(7) 0.0316(4) Uani 1 1 d .
H1A H 0.945(5) 0.255(3) 0.0009(10) 0.037(6) Uiso 1 1 d .
C11A C 0.8038(4) 0.3457(3) -0.07495(8) 0.0288(4) Uani 1 1 d .
C12A C 0.6159(4) 0.3139(3) -0.11168(9) 0.0321(5) Uani 1 1 d .
H12A H 0.4793 0.2399 -0.0981 0.038 Uiso 1 1 calc R
C13A C 0.6277(4) 0.3900(3) -0.16811(9) 0.0327(5) Uani 1 1 d .
H13A H 0.5004 0.3687 -0.1935 0.039 Uiso 1 1 calc R
C14A C 0.8274(4) 0.4970(3) -0.18670(8) 0.0315(5) Uani 1 1 d .
C15A C 1.0174(4) 0.5293(3) -0.15161(9) 0.0334(5) Uani 1 1 d .
H15A H 1.1540 0.6025 -0.1657 0.040 Uiso 1 1 calc R
C16A C 1.0052(4) 0.4525(3) -0.09523(9) 0.0312(5) Uani 1 1 d .
H16A H 1.1348 0.4729 -0.0703 0.037 Uiso 1 1 calc R
C21A C 0.6542(4) 0.1491(3) 0.07653(8) 0.0291(4) Uani 1 1 d .
C22A C 0.8624(4) 0.0490(3) 0.09491(9) 0.0316(5) Uani 1 1 d .
H22A H 0.9881 0.0293 0.0691 0.038 Uiso 1 1 calc R
C23A C 0.8830(4) -0.0217(3) 0.15181(9) 0.0350(5) Uani 1 1 d .
H23A H 1.0261 -0.0895 0.1640 0.042 Uiso 1 1 calc R
N24A N 0.7129(3) 0.0003(3) 0.19045(8) 0.0374(4) Uani 1 1 d .
C25A C 0.5156(4) 0.0988(3) 0.17215(9) 0.0349(5) Uani 1 1 d .
H25A H 0.3938 0.1178 0.1990 0.042 Uiso 1 1 calc R
C26A C 0.4781(4) 0.1746(3) 0.11652(9) 0.0325(5) Uani 1 1 d .
H26A H 0.3341 0.2431 0.1058 0.039 Uiso 1 1 calc R
F14B F 0.6631(2) 0.3394(2) 0.27260(5) 0.0475(4) Uani 1 1 d .
O1B O 1.1072(3) 0.2616(2) 0.52136(7) 0.0438(4) Uani 1 1 d .
C1B C 0.8947(4) 0.2440(3) 0.53925(9) 0.0333(5) Uani 1 1 d .
N1B N 0.6948(3) 0.2482(3) 0.50527(8) 0.0342(4) Uani 1 1 d .
H1B H 0.560(5) 0.249(3) 0.5205(11) 0.041(7) Uiso 1 1 d .
C11B C 0.6954(4) 0.2726(3) 0.44531(9) 0.0317(5) Uani 1 1 d .
C12B C 0.8836(4) 0.2058(3) 0.41511(9) 0.0337(5) Uani 1 1 d .
H12B H 1.0195 0.1449 0.4344 0.040 Uiso 1 1 calc R
C13B C 0.8718(4) 0.2285(3) 0.35651(9) 0.0346(5) Uani 1 1 d .
H13B H 0.9986 0.1830 0.3354 0.042 Uiso 1 1 calc R
C14B C 0.6740(4) 0.3176(3) 0.32973(9) 0.0349(5) Uani 1 1 d .
C15B C 0.4854(4) 0.3856(3) 0.35848(9) 0.0357(5) Uani 1 1 d .
H15B H 0.3512 0.4476 0.3388 0.043 Uiso 1 1 calc R
C16B C 0.4973(4) 0.3610(3) 0.41692(9) 0.0336(5) Uani 1 1 d .
H16B H 0.3683 0.4052 0.4377 0.040 Uiso 1 1 calc R
C21B C 0.8440(4) 0.2148(3) 0.60138(9) 0.0309(5) Uani 1 1 d .
C22B C 0.6361(4) 0.1252(3) 0.62607(9) 0.0345(5) Uani 1 1 d .
H22B H 0.5122 0.0819 0.6035 0.041 Uiso 1 1 calc R
C23B C 0.6147(4) 0.1009(3) 0.68436(9) 0.0376(5) Uani 1 1 d .
H23B H 0.4723 0.0404 0.7010 0.045 Uiso 1 1 calc R
N24B N 0.7821(4) 0.1575(3) 0.71856(8) 0.0398(5) Uani 1 1 d .
C25B C 0.9799(4) 0.2428(3) 0.69426(9) 0.0387(5) Uani 1 1 d .
H25B H 1.1010 0.2840 0.7179 0.046 Uiso 1 1 calc R
C26B C 1.0189(4) 0.2749(3) 0.63658(9) 0.0344(5) Uani 1 1 d .
H26B H 1.1626 0.3370 0.6213 0.041 Uiso 1 1 calc R

loop_
_atom_site_aniso_label
_atom_site_aniso_U_11
_atom_site_aniso_U_22
_atom_site_aniso_U_33
_atom_site_aniso_U_23
_atom_site_aniso_U_13
_atom_site_aniso_U_12
F14A 0.0424(7) 0.0612(9) 0.0250(7) 0.0037(6) 0.0002(5) -0.0024(6)
O1A 0.0315(8) 0.0694(11) 0.0305(9) -0.0009(8) -0.0030(6) 0.0042(8)
C1A 0.0319(11) 0.0362(11) 0.0250(11) -0.0044(8) -0.0006(8) 0.0025(9)
N1A 0.0282(9) 0.0395(10) 0.0262(9) -0.0016(8) -0.0018(7) -0.0003(7)
C11A 0.0302(10) 0.0323(10) 0.0237(10) -0.0039(8) 0.0016(8) 0.0028(8)
C12A 0.0293(10) 0.0350(11) 0.0315(11) -0.0042(9) 0.0010(8) -0.0031(8)
C13A 0.0302(10) 0.0400(12) 0.0284(11) -0.0066(9) -0.0028(8) 0.0008(9)
C14A 0.0364(11) 0.0351(11) 0.0215(10) 0.0004(8) 0.0021(8) 0.0039(9)
C15A 0.0316(11) 0.0373(11) 0.0302(12) -0.0022(9) 0.0026(8) -0.0023(9)
C16A 0.0313(10) 0.0363(11) 0.0263(11) -0.0054(9) -0.0031(8) 0.0015(9)
C21A 0.0307(10) 0.0304(10) 0.0257(11) -0.0029(8) -0.0016(8) -0.0040(8)
C22A 0.0312(10) 0.0346(11) 0.0290(11) -0.0049(9) 0.0020(8) -0.0013(9)
C23A 0.0328(11) 0.0358(11) 0.0347(12) 0.0000(9) -0.0036(9) 0.0015(9)
N24A 0.0375(10) 0.0432(11) 0.0297(10) 0.0002(8) -0.0021(8) -0.0016(8)
C25A 0.0328(11) 0.0423(12) 0.0289(12) -0.0037(9) 0.0025(8) -0.0019(9)
C26A 0.0304(10) 0.0367(11) 0.0301(11) -0.0038(9) -0.0003(8) 0.0002(9)
F14B 0.0442(8) 0.0732(10) 0.0243(7) -0.0049(6) -0.0011(5) 0.0008(7)
O1B 0.0351(8) 0.0648(11) 0.0308(9) -0.0058(8) 0.0048(6) -0.0053(8)
C1B 0.0361(11) 0.0363(11) 0.0267(11) -0.0026(9) 0.0017(8) -0.0001(9)
N1B 0.0304(10) 0.0461(11) 0.0254(10) -0.0036(8) 0.0025(7) 0.0000(8)
C11B 0.0335(11) 0.0362(11) 0.0249(11) -0.0033(9) -0.0004(8) -0.0051(9)
C12B 0.0341(11) 0.0376(11) 0.0292(11) -0.0045(9) -0.0024(8) 0.0015(9)
C13B 0.0332(11) 0.0421(12) 0.0299(11) -0.0098(9) 0.0037(8) -0.0008(9)
C14B 0.0367(11) 0.0448(12) 0.0226(11) -0.0042(9) 0.0008(8) -0.0057(9)
C15B 0.0309(11) 0.0418(12) 0.0334(12) -0.0030(9) -0.0016(9) -0.0006(9)
C16B 0.0319(11) 0.0406(12) 0.0283(11) -0.0055(9) 0.0015(8) -0.0004(9)
C21B 0.0331(10) 0.0338(11) 0.0253(11) -0.0025(8) 0.0004(8) 0.0033(9)
C22B 0.0328(11) 0.0408(12) 0.0296(11) -0.0044(9) -0.0011(8) -0.0012(9)
C23B 0.0356(11) 0.0438(12) 0.0315(12) -0.0007(10) 0.0034(9) -0.0021(10)
N24B 0.0404(10) 0.0499(11) 0.0280(10) -0.0033(8) -0.0002(8) 0.0004(9)
C25B 0.0371(11) 0.0481(13) 0.0316(12) -0.0089(10) -0.0046(9) -0.0013(10)
C26B 0.0318(11) 0.0389(12) 0.0324(12) -0.0049(9) 0.0009(9) -0.0005(9)

loop_
_atom_type_symbol
_atom_type_description
_atom_type_scat_dispersion_real
_atom_type_scat_dispersion_imag
_atom_type_scat_source
C C 0.0033 0.0016 'International Tables Vol C Tables 4.2.6.8 and 6.1.1.4'
H H 0.0000 0.0000 'International Tables Vol C Tables 4.2.6.8 and 6.1.1.4'
N N 0.0061 0.0033 'International Tables Vol C Tables 4.2.6.8 and 6.1.1.4'
O O 0.0106 0.0060 'International Tables Vol C Tables 4.2.6.8 and 6.1.1.4'
F F 0.0171 0.0103 'International Tables Vol C Tables 4.2.6.8 and 6.1.1.4'

loop_
_geom_angle_atom_site_label_1
_geom_angle_atom_site_label_2
_geom_angle_atom_site_label_3
_geom_angle
O1A C1A N1A 123.68(19)
O1A C1A C21A 120.38(18)
N1A C1A C21A 115.94(18)
C1A N1A C11A 126.30(18)
C1A N1A H1A 114.5(16)
C11A N1A H1A 118.8(16)
C12A C11A C16A 119.79(19)
C12A C11A N1A 122.46(18)
C16A C11A N1A 117.71(18)
C13A C12A C11A 120.06(19)
C13A C12A H12A 120.0
C11A C12A H12A 120.0
C14A C13A C12A 118.77(19)
C14A C13A H13A 120.6
C12A C13A H13A 120.6
F14A C14A C15A 118.59(18)
F14A C14A C13A 118.86(18)
C15A C14A C13A 122.55(19)
C14A C15A C16A 118.49(19)
C14A C15A H15A 120.8
C16A C15A H15A 120.8
C15A C16A C11A 120.33(19)
C15A C16A H16A 119.8
C11A C16A H16A 119.8
C26A C21A C22A 117.83(19)
C26A C21A C1A 117.89(18)
C22A C21A C1A 124.24(19)
C23A C22A C21A 118.75(19)
C23A C22A H22A 120.6
C21A C22A H22A 120.6
N24A C23A C22A 123.77(19)
N24A C23A H23A 118.1
C22A C23A H23A 118.1
C25A N24A C23A 116.65(19)
N24A C25A C26A 123.9(2)
N24A C25A H25A 118.0
C26A C25A H25A 118.0
C25A C26A C21A 119.06(19)
C25A C26A H26A 120.5
C21A C26A H26A 120.5
O1B C1B N1B 123.3(2)
O1B C1B C21B 120.69(19)
N1B C1B C21B 116.01(18)
C1B N1B C11B 126.49(19)
C1B N1B H1B 116.6(18)
C11B N1B H1B 116.5(18)
C16B C11B C12B 119.90(19)
C16B C11B N1B 118.10(19)
C12B C11B N1B 121.96(18)
C13B C12B C11B 119.71(19)
C13B C12B H12B 120.1
C11B C12B H12B 120.1
C14B C13B C12B 118.89(19)
C14B C13B H13B 120.6
C12B C13B H13B 120.6
F14B C14B C13B 118.70(19)
F14B C14B C15B 118.61(19)
C13B C14B C15B 122.69(19)
C14B C15B C16B 118.1(2)
C14B C15B H15B 120.9
C16B C15B H15B 120.9
C11B C16B C15B 120.7(2)
C11B C16B H16B 119.7
C15B C16B H16B 119.7
C26B C21B C22B 118.14(19)
C26B C21B C1B 118.00(19)
C22B C21B C1B 123.82(19)
C23B C22B C21B 118.3(2)
C23B C22B H22B 120.8
C21B C22B H22B 120.8
N24B C23B C22B 124.0(2)
N24B C23B H23B 118.0
C22B C23B H23B 118.0
C25B N24B C23B 116.89(19)
N24B C25B C26B 123.8(2)
N24B C25B H25B 118.1
C26B C25B H25B 118.1
C25B C26B C21B 118.8(2)
C25B C26B H26B 120.6
C21B C26B H26B 120.6

loop_
_geom_bond_atom_site_label_1
_geom_bond_atom_site_label_2
_geom_bond_distance
F14A C14A 1.358(2)
O1A C1A 1.229(2)
C1A N1A 1.356(3)
C1A C21A 1.500(3)
N1A C11A 1.421(3)
N1A H1A 0.88(3)
C11A C12A 1.392(3)
C11A C16A 1.394(3)
C12A C13A 1.386(3)
C12A H12A 0.9500
C13A C14A 1.378(3)
C13A H13A 0.9500
C14A C15A 1.376(3)
C15A C16A 1.387(3)
C15A H15A 0.9500
C16A H16A 0.9500
C21A C26A 1.390(3)
C21A C22A 1.392(3)
C22A C23A 1.390(3)
C22A H22A 0.9500
C23A N24A 1.338(3)
C23A H23A 0.9500
N24A C25A 1.337(3)
C25A C26A 1.382(3)
C25A H25A 0.9500
C26A H26A 0.9500
F14B C14B 1.357(2)
O1B C1B 1.230(3)
C1B N1B 1.354(3)
C1B C21B 1.499(3)
N1B C11B 1.422(3)
N1B H1B 0.82(3)
C11B C16B 1.387(3)
C11B C12B 1.392(3)
C12B C13B 1.392(3)
C12B H12B 0.9500
C13B C14B 1.372(3)
C13B H13B 0.9500
C14B C15B 1.378(3)
C15B C16B 1.387(3)
C15B H15B 0.9500
C16B H16B 0.9500
C21B C26B 1.390(3)
C21B C22B 1.394(3)
C22B C23B 1.388(3)
C22B H22B 0.9500
C23B N24B 1.336(3)
C23B H23B 0.9500
N24B C25B 1.334(3)
C25B C26B 1.384(3)
C25B H25B 0.9500
C26B H26B 0.9500

loop_
_geom_hbond_atom_site_label_D
_geom_hbond_atom_site_label_H
_geom_hbond_atom_site_label_A
_geom_hbond_distance_DH
_geom_hbond_distance_HA
_geom_hbond_distance_DA
_geom_hbond_angle_DHA
_geom_hbond_site_symmetry_A
_geom_hbond_publ_flag
N1A H1A O1A 0.88(3) 2.42(3) 3.203(2) 150(2) 1_655 yes
N1B H1B O1B 0.82(3) 2.46(3) 3.216(2) 154(2) 1_455 yes
C12A H12A O1A 0.95 2.40 2.900(3) 113 . yes
C12B H12B O1B 0.95 2.43 2.912(3) 111 . yes
C16A H16A O1A 0.95 2.58 3.280(2) 131 1_655 yes
C16B H16B O1B 0.95 2.55 3.275(3) 133 1_455 yes

loop_
_geom_torsion_atom_site_label_1
_geom_torsion_atom_site_label_2
_geom_torsion_atom_site_label_3
_geom_torsion_atom_site_label_4
_geom_torsion
O1A C1A N1A C11A 1.3(3)
C21A C1A N1A C11A -178.25(18)
C1A N1A C11A C12A -31.5(3)
C1A N1A C11A C16A 150.9(2)
C16A C11A C12A C13A -0.8(3)
N1A C11A C12A C13A -178.28(18)
C11A C12A C13A C14A -0.2(3)
C12A C13A C14A F14A -178.83(18)
C12A C13A C14A C15A 1.0(3)
F14A C14A C15A C16A 179.00(18)
C13A C14A C15A C16A -0.8(3)
C14A C15A C16A C11A -0.2(3)
C12A C11A C16A C15A 0.9(3)
N1A C11A C16A C15A 178.58(18)
O1A C1A C21A C26A -26.1(3)
N1A C1A C21A C26A 153.4(2)
O1A C1A C21A C22A 151.8(2)
N1A C1A C21A C22A -28.7(3)
C26A C21A C22A C23A 0.6(3)
C1A C21A C22A C23A -177.27(19)
C21A C22A C23A N24A 0.2(3)
C22A C23A N24A C25A -1.0(3)
C23A N24A C25A C26A 1.0(3)
N24A C25A C26A C21A -0.2(3)
C22A C21A C26A C25A -0.6(3)
C1A C21A C26A C25A 177.41(19)
O1B C1B N1B C11B 0.1(4)
C21B C1B N1B C11B -179.52(19)
C1B N1B C11B C16B -148.1(2)
C1B N1B C11B C12B 33.9(3)
C16B C11B C12B C13B 0.1(3)
N1B C11B C12B C13B 178.0(2)
C11B C12B C13B C14B 0.3(3)
C12B C13B C14B F14B -179.99(19)
C12B C13B C14B C15B -0.1(3)
F14B C14B C15B C16B 179.4(2)
C13B C14B C15B C16B -0.5(3)
C12B C11B C16B C15B -0.7(3)
N1B C11B C16B C15B -178.7(2)
C14B C15B C16B C11B 0.9(3)
O1B C1B C21B C26B 24.1(3)
N1B C1B C21B C26B -156.2(2)
O1B C1B C21B C22B -153.5(2)
N1B C1B C21B C22B 26.1(3)
C26B C21B C22B C23B 0.0(3)
C1B C21B C22B C23B 177.65(19)
C21B C22B C23B N24B -0.3(3)
C22B C23B N24B C25B 0.3(3)
C23B N24B C25B C26B 0.1(3)
N24B C25B C26B C21B -0.3(3)
C22B C21B C26B C25B 0.3(3)
C1B C21B C26B C25B -177.49(19)
